data_4127647
loop_
_publ_author_name
'Hoffman, Justin M.'
'Che, Xiaoyang'
'Sidhik, Siraj'
'Li, Xiaotong'
'Hadar, Ido'
'Blancon, Jean-Christophe'
'Yamaguchi, Hisato'
'Kepenekian, Mika\"el'
'Katan, Claudine'
'Even, Jacky'
'Stoumpos, Constantinos C.'
'Mohite, Aditya D.'
'Kanatzidis, Mercouri G.'

_publ_section_title
;
 From 2D to 1D Electronic Dimensionality in Halide Perovskites with
 Stepped and Flat Layers Using Propylammonium as a Spacer.
;
_journal_issue 27
_journal_name_full 'Journal of the American Chemical Society'
_journal_page_first 10661
_journal_page_last 10676
_journal_paper_doi 10.1021/jacs.9b02846
_journal_volume 141
_journal_year 2019
_chemical_formula_sum 'C8 H32 I10 N4 Pb3'
_chemical_formula_weight 2075
_space_group_IT_number 14
_space_group_name_Hall '-P 2yab'
_space_group_name_H-M_alt 'P 1 21/a 1'
_symmetry_cell_setting monoclinic
_symmetry_Int_Tables_number 14
_symmetry_space_group_name_Hall '-P 2yab'
_symmetry_space_group_name_H-M 'P 1 21/a 1'
_cell_angle_alpha 90
_cell_angle_beta 96.474(11)
_cell_angle_gamma 90
_cell_formula_units_Z 2
_cell_length_a 8.850(4)
_cell_length_b 8.9262(8)
_cell_length_c 25.0700(10)
_cell_measurement_temperature 293
_cell_volume 1967.8(9)
_diffrn_ambient_temperature 293
_diffrn_measured_fraction_theta_full 0.82
_diffrn_measured_fraction_theta_max 0.82
_diffrn_measurement_device 'four-circle diffractometer'
_diffrn_measurement_device_type 'IPDS Stoe'
_diffrn_measurement_method '??integration method??'
_diffrn_radiation_monochromator graphite
_diffrn_radiation_probe x-ray
_diffrn_radiation_source 'X-ray tube'
_diffrn_radiation_type 'Mo K\a'
_diffrn_radiation_wavelength 0.71073
_diffrn_reflns_av_R_equivalents 0.1657
_diffrn_reflns_av_unetI/netI 0.0682
_diffrn_reflns_limit_h_max 12
_diffrn_reflns_limit_h_min -11
_diffrn_reflns_limit_k_max 12
_diffrn_reflns_limit_k_min -12
_diffrn_reflns_limit_l_max 33
_diffrn_reflns_limit_l_min -34
_diffrn_reflns_number 12017
_diffrn_reflns_theta_full 29.27
_diffrn_reflns_theta_max 29.27
_diffrn_reflns_theta_min 2.81
_exptl_absorpt_coefficient_mu 20.65
_exptl_crystal_density_diffrn 3.5018
_exptl_crystal_F_000 1768
_refine_diff_density_max 1.82
_refine_diff_density_min -2.41
_refine_ls_extinction_method none
_refine_ls_goodness_of_fit_gt 4.04
_refine_ls_goodness_of_fit_ref 3.23
_refine_ls_hydrogen_treatment constr
_refine_ls_number_constraints 68
_refine_ls_number_parameters 82
_refine_ls_number_reflns 2798
_refine_ls_number_restraints 6
_refine_ls_R_factor_all 0.1256
_refine_ls_R_factor_gt 0.0863
_refine_ls_shift/su_max 0.0439
_refine_ls_shift/su_mean 0.0027
_refine_ls_structure_factor_coef Fsqd
_refine_ls_weighting_details w=1/(\s^2^(I)+0.0004I^2^)
_refine_ls_weighting_scheme sigma
_refine_ls_wR_factor_gt 0.1802
_refine_ls_wR_factor_ref 0.1820
_reflns_number_gt 1788
_reflns_number_total 2798
_reflns_threshold_expression I>2\s(I)
_cod_data_source_file ja9b02846_si_009.cif
_cod_data_source_block I
_cod_depositor_comments
;
The following automatic conversions were performed:

'_diffrn_radiation_probe' value 'X-ray' changed to 'x-ray' according
to
/home/data/users/saulius/crontab/automatic-downloads/current/ACS/lib/dictionaries/cif_core.dic
dictionary named 'cif_core.dic' version 2.4.2 from 2011-04-26.

Automatic conversion script
Id: cif_fix_values 4973 2017-02-22 13:04:09Z antanas 
;
_cod_original_cell_volume 1967.9(9)
_cod_database_code 4127647

loop_
_space_group_symop_id
_space_group_symop_operation_xyz
1 x,y,z
2 -x+1/2,y+1/2,-z
3 -x,-y,-z
4 x+1/2,-y+1/2,z

loop_
_atom_site_label
_atom_site_type_symbol
_atom_site_fract_x
_atom_site_fract_y
_atom_site_fract_z
_atom_site_adp_type
_atom_site_U_iso_or_equiv
_atom_site_site_symmetry_multiplicity
_atom_site_occupancy
_atom_site_calc_flag
Pb1 Pb 0 0.5 0.5 Uani 0.0437(6) 2 1 d
Pb2 Pb -0.08140(14) 0.49761(17) 0.24161(5) Uani 0.0454(4) 4 1 d
I1 I -0.0425(4) 0.5353(3) 0.37359(11) Uani 0.0893(13) 4 1 d
I2 I 0.6643(4) 0.7483(4) 0.23202(15) Uani 0.0908(14) 4 1 d
I3 I 0.2167(4) 0.7862(4) 0.50859(15) Uani 0.0983(15) 4 1 d
I4 I 0.6783(4) 0.2466(4) 0.25984(15) Uani 0.0951(14) 4 1 d
I5 I 0.1190(5) 0.5669(4) 0.87897(12) Uani 0.1171(18) 4 1 d
N2 N 0.076(7) -0.082(7) 0.839(3) Uiso 0.25(2) 4 1 d
C2 C 0.184(5) -0.007(8) 0.881(3) Uiso 0.25(2) 4 1 d
C3 C 0.111(8) 0.130(7) 0.901(3) Uiso 0.25(2) 4 1 d
C4 C 0.152(8) 0.143(10) 0.960(3) Uiso 0.25(2) 4 1 d
C1 C -0.579(9) -0.399(9) 0.381(3) Uiso 0.24(3) 4 1 d
N1 N -0.510(7) -0.548(8) 0.370(3) Uiso 0.24(3) 4 1 d
H1c2 H 0.209067 -0.075627 0.910004 Uiso 0.2976 4 1 d
H2c2 H 0.27499 0.020076 0.86557 Uiso 0.2976 4 1 d
H1c3 H 0.002829 0.123063 0.892792 Uiso 0.2976 4 1 d
H2c3 H 0.147182 0.216989 0.88344 Uiso 0.2976 4 1 d
H1c4 H 0.253951 0.179858 0.967714 Uiso 0.2976 4 1 d
H2c4 H 0.083063 0.211413 0.974723 Uiso 0.2976 4 1 d
H3c4 H 0.144287 0.046477 0.976583 Uiso 0.2976 4 1 d
H1c1 H -0.531895 -0.322909 0.360989 Uiso 0.2898 4 1 d
H2c1 H -0.686078 -0.401697 0.368932 Uiso 0.2898 4 1 d
H3c1 H -0.563221 -0.376681 0.418248 Uiso 0.2898 4 1 d
H1n2 H 0.111236 -0.168949 0.830786 Uiso 0.2976 4 1 d
H2n2 H -0.012196 -0.093181 0.850551 Uiso 0.2976 4 1 d
H3n2 H 0.064721 -0.026272 0.809841 Uiso 0.2976 4 1 d
H1n1 H -0.411778 -0.538841 0.371502 Uiso 0.2898 4 1 d
H2n1 H -0.530835 -0.611479 0.395019 Uiso 0.2898 4 1 d
H3n1 H -0.547017 -0.581185 0.339032 Uiso 0.2898 4 1 d

loop_
_atom_site_aniso_label
_atom_site_aniso_type_symbol
_atom_site_aniso_U_11
_atom_site_aniso_U_22
_atom_site_aniso_U_33
_atom_site_aniso_U_12
_atom_site_aniso_U_13
_atom_site_aniso_U_23
Pb1 Pb 0.0385(10) 0.0358(9) 0.0576(11) 0.0005(10) 0.0093(7) -0.0004(9)
Pb2 Pb 0.0390(7) 0.0331(6) 0.0648(8) 0.0002(7) 0.0090(5) -0.0008(6)
I1 I 0.125(3) 0.093(3) 0.0495(14) 0.003(2) 0.0079(13) -0.0006(14)
I2 I 0.066(2) 0.0588(19) 0.149(3) 0.0311(16) 0.0184(16) -0.0007(16)
I3 I 0.085(3) 0.081(2) 0.134(3) -0.051(2) 0.0348(18) -0.0159(18)
I4 I 0.074(2) 0.067(2) 0.147(3) -0.0413(18) 0.0255(17) -0.0054(18)
I5 I 0.209(4) 0.079(2) 0.0608(19) -0.008(3) 0.001(2) -0.0021(15)

loop_
_atom_type_symbol
_atom_type_scat_dispersion_real
_atom_type_scat_dispersion_imag
_atom_type_scat_source
C 0.0033 0.0016 'International Tables Vol C tables 4.2.6.8 and 6.1.1.1'
H 0.0000 0.0000 'International Tables Vol C tables 4.2.6.8 and 6.1.1.1'
I -0.4742 1.8119 'International Tables Vol C tables 4.2.6.8 and 6.1.1.1'
N 0.0061 0.0033 'International Tables Vol C tables 4.2.6.8 and 6.1.1.1'
Pb -3.3944 10.1111 'International Tables Vol C tables 4.2.6.8 and 6.1.1.1'

loop_
_geom_angle_atom_site_label_1
_geom_angle_atom_site_label_2
_geom_angle_atom_site_label_3
_geom_angle_site_symmetry_1
_geom_angle_site_symmetry_3
_geom_angle
I1 Pb1 I1 . 3_566 180.0(5)
I1 Pb1 I3 . . 89.42(9)
I1 Pb1 I3 . 2_546 89.89(10)
I1 Pb1 I3 . 3_566 90.58(9)
I1 Pb1 I3 . 4_465 90.11(10)
I1 Pb1 I3 3_566 . 90.58(9)
I1 Pb1 I3 3_566 2_546 90.11(10)
I1 Pb1 I3 3_566 3_566 89.42(9)
I1 Pb1 I3 3_566 4_465 89.89(10)
I3 Pb1 I3 . 2_546 90.71(9)
I3 Pb1 I3 . 3_566 180.0(5)
I3 Pb1 I3 . 4_465 89.29(9)
I3 Pb1 I3 2_546 3_566 89.29(9)
I3 Pb1 I3 2_546 4_465 180.0(5)
I3 Pb1 I3 3_566 4_465 90.71(9)
I1 Pb2 I2 . 1_455 89.85(10)
I1 Pb2 I2 . 4_465 90.44(10)
I1 Pb2 I4 . 1_455 85.71(10)
I1 Pb2 I4 . 4_455 86.25(10)
I1 Pb2 I5 . 3_566 175.05(11)
I2 Pb2 I2 1_455 4_465 88.64(10)
I2 Pb2 I4 1_455 1_455 91.54(10)
I2 Pb2 I4 1_455 4_455 176.03(11)
I2 Pb2 I5 1_455 3_566 93.46(11)
I2 Pb2 I4 4_465 1_455 176.14(11)
I2 Pb2 I4 4_465 4_455 90.67(9)
I2 Pb2 I5 4_465 3_566 93.32(11)
I4 Pb2 I4 1_455 4_455 88.90(10)
I4 Pb2 I5 1_455 3_566 90.52(11)
I4 Pb2 I5 4_455 3_566 90.48(11)
Pb1 I1 Pb2 . . 168.33(12)
Pb2 I2 Pb2 1_655 4_565 171.26(14)
Pb1 I3 Pb1 . 2_556 162.04(13)
Pb2 I4 Pb2 1_655 4_555 163.51(14)

loop_
_geom_bond_atom_site_label_1
_geom_bond_atom_site_label_2
_geom_bond_site_symmetry_2
_geom_bond_distance
Pb1 I1 . 3.166(3)
Pb1 I1 3_566 3.166(3)
Pb1 I3 . 3.187(4)
Pb1 I3 2_546 3.176(4)
Pb1 I3 3_566 3.187(4)
Pb1 I3 4_465 3.176(4)
Pb2 I1 . 3.304(3)
Pb2 I2 1_455 3.165(4)
Pb2 I2 4_465 3.169(4)
Pb2 I4 1_455 3.158(4)
Pb2 I4 4_455 3.162(4)
Pb2 I5 3_566 3.057(3)

loop_
_twin_individual_id
_twin_individual_mass_fraction_refined
_twin_individual_twin_matrix_11
_twin_individual_twin_matrix_12
_twin_individual_twin_matrix_13
_twin_individual_twin_matrix_21
_twin_individual_twin_matrix_22
_twin_individual_twin_matrix_23
_twin_individual_twin_matrix_31
_twin_individual_twin_matrix_32
_twin_individual_twin_matrix_33
1 0.902(6) 1 0 0 0 1 0 0 0 1
2 0.098(6) -1 0 0.6388 0 -1 0 0 0 1

loop_
_restr_distance_atom_site_label_1
_restr_distance_atom_site_label_2
_restr_distance_target
_restr_distance_target_weight_param
C1 N1 1.5 0.001
C2 N2 1.5 0.001
C2 C3 1.5 0.001
C3 C4 1.5 0.001

loop_
_restr_angle_atom_site_label_1
_restr_angle_atom_site_label_2
_restr_angle_atom_site_label_3
_restr_angle_target
_restr_angle_target_weight_param
N2 C2 C3 109.47 0.01
C2 C3 C4 109.47 0.01
